data_7005546
loop_
_publ_author_name
'Schaub, Thomas'
'D\"oring, Christian'
'Radius, Udo'

_publ_section_title
;
 Efficient nickel mediated carbon-carbon bond cleavage of
 organonitriles.
;
_journal_issue 20
_journal_name_full 'Dalton transactions (Cambridge, England : 2003)'
_journal_page_first 1993
_journal_page_last 2002
_journal_paper_doi 10.1039/b702959d
_journal_year 2007
_chemical_formula_sum 'C27.5 H37 N6 Ni'
_chemical_formula_weight 510.34
_chemical_name_common (iPr2Im)2(CN)(2-Pyridyl)Ni(ii)
_chemical_name_systematic
;
(iPr2Im)2(CN)(2-Pyridyl)Ni(II)
;
_space_group_IT_number 2
_symmetry_cell_setting triclinic
_symmetry_space_group_name_Hall '-P 1'
_symmetry_space_group_name_H-M 'P -1'
_atom_sites_solution_hydrogens geom
_atom_sites_solution_primary direct
_atom_sites_solution_secondary difmap
_audit_creation_method SHELXL-97
_cell_angle_alpha 104.83(3)
_cell_angle_beta 92.53(3)
_cell_angle_gamma 92.19(3)
_cell_formula_units_Z 2
_cell_length_a 8.9864(18)
_cell_length_b 9.6288(19)
_cell_length_c 16.850(3)
_cell_measurement_reflns_used 8000
_cell_measurement_temperature 203(2)
_cell_measurement_theta_max 25.50
_cell_measurement_theta_min 2.30
_cell_volume 1406.2(5)
_computing_cell_refinement 'STOE X-AREA'
_computing_data_collection 'STOE X-AREA'
_computing_data_reduction 'STOE X-RED'
_computing_molecular_graphics 'SHELXL-97 (Sheldrick, 1997)'
_computing_publication_material 'SHELXL-97 (Sheldrick, 1997)'
_computing_structure_refinement 'SHELXL-97 (Sheldrick, 1997)'
_computing_structure_solution 'SHELXS-97 (Sheldrick, 1990)'
_diffrn_ambient_temperature 203(2)
_diffrn_measured_fraction_theta_full 0.938
_diffrn_measured_fraction_theta_max 0.923
_diffrn_measurement_device_type 'STOE IPDS 1'
_diffrn_measurement_method rotation
_diffrn_radiation_monochromator graphite
_diffrn_radiation_source 'fine-focus sealed tube'
_diffrn_radiation_type MoK\a
_diffrn_radiation_wavelength 0.71073
_diffrn_reflns_av_R_equivalents 0.0319
_diffrn_reflns_av_sigmaI/netI 0.0326
_diffrn_reflns_limit_h_max 10
_diffrn_reflns_limit_h_min -11
_diffrn_reflns_limit_k_max 10
_diffrn_reflns_limit_k_min -10
_diffrn_reflns_limit_l_max 20
_diffrn_reflns_limit_l_min -20
_diffrn_reflns_number 12961
_diffrn_reflns_theta_full 25.00
_diffrn_reflns_theta_max 25.98
_diffrn_reflns_theta_min 2.27
_exptl_absorpt_coefficient_mu 0.715
_exptl_absorpt_correction_type none
_exptl_crystal_colour colorless
_exptl_crystal_density_diffrn 1.205
_exptl_crystal_density_method 'not measured'
_exptl_crystal_description prism
_exptl_crystal_F_000 544
_exptl_crystal_size_max 0.50
_exptl_crystal_size_mid 0.30
_exptl_crystal_size_min 0.30
_refine_diff_density_max 0.733
_refine_diff_density_min -0.656
_refine_diff_density_rms 0.060
_refine_ls_extinction_method none
_refine_ls_goodness_of_fit_ref 1.032
_refine_ls_hydrogen_treatment constr
_refine_ls_matrix_type full
_refine_ls_number_parameters 324
_refine_ls_number_reflns 5081
_refine_ls_number_restraints 0
_refine_ls_restrained_S_all 1.032
_refine_ls_R_factor_all 0.0502
_refine_ls_R_factor_gt 0.0395
_refine_ls_shift/su_max 0.001
_refine_ls_shift/su_mean 0.000
_refine_ls_structure_factor_coef Fsqd
_refine_ls_weighting_details 'w=1/[\s^2^(Fo^2^)+(0.0652P)^2^+0.5916P] where P=(Fo^2^+2Fc^2^)/3'
_refine_ls_weighting_scheme calc
_refine_ls_wR_factor_gt 0.1033
_refine_ls_wR_factor_ref 0.1087
_reflns_number_gt 4238
_reflns_number_total 5081
_reflns_threshold_expression >2sigma(I)
_cod_data_source_file b702959d.txt
_cod_data_source_block compound_9
_cod_depositor_comments
;
The following automatic conversions were performed:

'_refine_ls_weighting_scheme' value 'calc
w=1/[\s^2^(Fo^2^)+(0.0652P)^2^+0.5916P] where P=(Fo^2^+2Fc^2^)/3' was
changed to 'calc'. New tag '_refine_ls_weighting_details' was
created. The value of the new tag was set to
'w=1/[\s^2^(Fo^2^)+(0.0652P)^2^+0.5916P] where P=(Fo^2^+2Fc^2^)/3'.

Automatic conversion script
Id: cif_fix_values 3143 2015-03-26 13:38:13Z robertas 
;
_cod_original_sg_symbol_H-M P-1
_cod_original_formula_sum 'C27.50 H37 N6 Ni'
_cod_database_code 7005546

loop_
_symmetry_equiv_pos_as_xyz
'x, y, z'
'-x, -y, -z'

loop_
_atom_site_label
_atom_site_type_symbol
_atom_site_fract_x
_atom_site_fract_y
_atom_site_fract_z
_atom_site_U_iso_or_equiv
_atom_site_adp_type
_atom_site_occupancy
_atom_site_calc_flag
_atom_site_refinement_flags
_atom_site_disorder_assembly
_atom_site_disorder_group
Ni Ni -0.09621(3) 0.34037(3) 0.242206(16) 0.02172(11) Uani 1 d . . .
N1 N 0.1975(2) 0.4725(2) 0.31192(11) 0.0262(4) Uani 1 d . . .
N2 N 0.1110(2) 0.3317(2) 0.38127(11) 0.0250(4) Uani 1 d . . .
N3 N -0.2837(2) 0.3570(2) 0.09893(11) 0.0279(4) Uani 1 d . . .
N4 N -0.3750(2) 0.1997(2) 0.15608(12) 0.0287(4) Uani 1 d . . .
N5 N -0.2925(3) 0.5341(3) 0.36435(15) 0.0521(7) Uani 1 d . . .
N6 N 0.0782(2) 0.2456(2) 0.10320(12) 0.0285(4) Uani 1 d . . .
H6 H 0.0733 0.3335 0.0989 0.034 Uiso 1 calc R . .
C1 C 0.0788(2) 0.3822(2) 0.31445(12) 0.0236(5) Uani 1 d . . .
C2 C 0.2999(3) 0.4790(3) 0.37663(14) 0.0311(5) Uani 1 d . . .
H2 H 0.3903 0.5346 0.3881 0.037 Uiso 1 calc R . .
C3 C 0.2463(3) 0.3911(3) 0.42004(14) 0.0307(5) Uani 1 d . . .
H3 H 0.2918 0.3734 0.4676 0.037 Uiso 1 calc R . .
C4 C 0.2073(3) 0.5590(3) 0.25149(14) 0.0327(5) Uani 1 d . . .
H4 H 0.1383 0.5130 0.2037 0.039 Uiso 1 calc R . .
C5 C 0.1555(5) 0.7092(4) 0.2890(2) 0.0628(10) Uani 1 d . . .
H5A H 0.0549 0.7022 0.3067 0.094 Uiso 1 calc R . .
H5B H 0.1569 0.7644 0.2483 0.094 Uiso 1 calc R . .
H5C H 0.2218 0.7567 0.3359 0.094 Uiso 1 calc R . .
C6 C 0.3637(4) 0.5618(4) 0.2210(2) 0.0553(8) Uani 1 d . . .
H6A H 0.4330 0.6096 0.2665 0.083 Uiso 1 calc R . .
H6B H 0.3656 0.6136 0.1787 0.083 Uiso 1 calc R . .
H6C H 0.3926 0.4641 0.1985 0.083 Uiso 1 calc R . .
C7 C 0.0170(3) 0.2245(3) 0.40738(14) 0.0304(5) Uani 1 d . . .
H7 H -0.0735 0.2016 0.3699 0.036 Uiso 1 calc R . .
C8 C -0.0321(4) 0.2856(4) 0.49435(18) 0.0534(8) Uani 1 d . . .
H8A H 0.0551 0.3142 0.5319 0.080 Uiso 1 calc R . .
H8B H -0.0920 0.2128 0.5108 0.080 Uiso 1 calc R . .
H8C H -0.0908 0.3686 0.4957 0.080 Uiso 1 calc R . .
C9 C 0.0992(4) 0.0865(3) 0.3993(2) 0.0487(7) Uani 1 d . . .
H9A H 0.1321 0.0536 0.3439 0.073 Uiso 1 calc R . .
H9B H 0.0328 0.0131 0.4109 0.073 Uiso 1 calc R . .
H9C H 0.1851 0.1048 0.4382 0.073 Uiso 1 calc R . .
C10 C -0.2588(2) 0.2967(2) 0.16280(13) 0.0235(5) Uani 1 d . . .
C11 C -0.4146(3) 0.2980(3) 0.05389(16) 0.0393(6) Uani 1 d . . .
H11 H -0.4559 0.3225 0.0074 0.047 Uiso 1 calc R . .
C12 C -0.4704(3) 0.2000(3) 0.08930(16) 0.0395(6) Uani 1 d . . .
H12 H -0.5583 0.1419 0.0721 0.047 Uiso 1 calc R . .
C13 C -0.4011(3) 0.1110(3) 0.21434(16) 0.0343(6) Uani 1 d . . .
H13 H -0.3139 0.1264 0.2542 0.041 Uiso 1 calc R . .
C14 C -0.4138(5) -0.0467(4) 0.1682(2) 0.0655(10) Uani 1 d . . .
H14A H -0.4996 -0.0642 0.1293 0.098 Uiso 1 calc R . .
H14B H -0.4257 -0.1050 0.2069 0.098 Uiso 1 calc R . .
H14C H -0.3241 -0.0718 0.1388 0.098 Uiso 1 calc R . .
C15 C -0.5388(4) 0.1573(4) 0.2618(2) 0.0589(9) Uani 1 d . . .
H15A H -0.5255 0.2580 0.2911 0.088 Uiso 1 calc R . .
H15B H -0.5531 0.0998 0.3007 0.088 Uiso 1 calc R . .
H15C H -0.6255 0.1434 0.2237 0.088 Uiso 1 calc R . .
C16 C -0.1897(3) 0.4762(3) 0.08530(15) 0.0338(6) Uani 1 d . . .
H16 H -0.0853 0.4633 0.1023 0.041 Uiso 1 calc R . .
C17 C -0.2374(4) 0.6190(3) 0.13872(19) 0.0516(8) Uani 1 d . . .
H17A H -0.3381 0.6358 0.1214 0.077 Uiso 1 calc R . .
H17B H -0.1700 0.6964 0.1329 0.077 Uiso 1 calc R . .
H17C H -0.2346 0.6155 0.1958 0.077 Uiso 1 calc R . .
C18 C -0.1956(4) 0.4756(4) -0.00529(18) 0.0521(8) Uani 1 d . . .
H18A H -0.1678 0.3827 -0.0378 0.078 Uiso 1 calc R . .
H18B H -0.1267 0.5502 -0.0133 0.078 Uiso 1 calc R . .
H18C H -0.2959 0.4935 -0.0224 0.078 Uiso 1 calc R . .
C19 C -0.2153(3) 0.4634(3) 0.31951(14) 0.0323(6) Uani 1 d . . .
C20 C 0.0126(2) 0.2057(3) 0.16507(13) 0.0249(5) Uani 1 d . . .
C21 C 0.0230(3) 0.0632(3) 0.17103(15) 0.0340(6) Uani 1 d . . .
H21 H -0.0221 0.0342 0.2139 0.041 Uiso 1 calc R . .
C22 C 0.0994(3) -0.0349(3) 0.11411(17) 0.0397(6) Uani 1 d . . .
H22 H 0.1066 -0.1299 0.1183 0.048 Uiso 1 calc R . .
C23 C 0.1653(3) 0.0089(3) 0.05083(16) 0.0382(6) Uani 1 d . . .
H23 H 0.2174 -0.0552 0.0113 0.046 Uiso 1 calc R . .
C24 C 0.1514(3) 0.1490(3) 0.04819(15) 0.0337(6) Uani 1 d . . .
H24 H 0.1955 0.1794 0.0055 0.040 Uiso 1 calc R . .
C26 C 0.5293(12) 0.8544(8) 0.4656(7) 0.171(5) Uani 1 d . . .
C27 C 0.5999(10) 0.9694(10) 0.4403(5) 0.161(4) Uani 1 d . . .
C25 C 0.4323(10) 0.8830(8) 0.5238(6) 0.178(5) Uani 1 d . . .
C28 C 0.6859(11) 0.9377(13) 0.3905(6) 0.083(3) Uani 0.50 d P . .

loop_
_atom_site_aniso_label
_atom_site_aniso_U_11
_atom_site_aniso_U_22
_atom_site_aniso_U_33
_atom_site_aniso_U_23
_atom_site_aniso_U_13
_atom_site_aniso_U_12
Ni 0.02087(16) 0.02271(18) 0.02054(15) 0.00352(10) 0.00025(10) 0.00338(10)
N1 0.0255(10) 0.0272(12) 0.0243(9) 0.0040(8) -0.0002(7) 0.0007(8)
N2 0.0255(10) 0.0258(12) 0.0235(9) 0.0062(7) -0.0013(7) 0.0016(8)
N3 0.0244(10) 0.0328(13) 0.0259(9) 0.0062(8) -0.0015(7) 0.0080(8)
N4 0.0230(10) 0.0274(12) 0.0339(10) 0.0049(8) 0.0000(8) 0.0020(8)
N5 0.0437(14) 0.0631(19) 0.0400(13) -0.0063(12) 0.0034(11) 0.0194(12)
N6 0.0269(10) 0.0258(12) 0.0321(10) 0.0055(8) 0.0028(8) 0.0031(8)
C1 0.0261(11) 0.0218(13) 0.0207(10) 0.0005(8) 0.0032(8) 0.0059(9)
C2 0.0264(12) 0.0345(15) 0.0287(12) 0.0023(10) -0.0022(9) -0.0022(10)
C3 0.0293(12) 0.0358(15) 0.0251(11) 0.0054(10) -0.0053(9) 0.0041(10)
C4 0.0393(14) 0.0318(15) 0.0271(11) 0.0088(10) -0.0003(10) -0.0031(10)
C5 0.100(3) 0.041(2) 0.0559(19) 0.0226(15) 0.0187(19) 0.0185(18)
C6 0.0483(18) 0.075(3) 0.0488(17) 0.0263(16) 0.0136(14) -0.0037(16)
C7 0.0340(13) 0.0291(15) 0.0287(12) 0.0095(10) -0.0002(10) -0.0009(10)
C8 0.067(2) 0.050(2) 0.0412(16) 0.0062(13) 0.0217(14) -0.0085(15)
C9 0.0555(19) 0.0369(19) 0.0578(18) 0.0196(13) 0.0011(14) 0.0072(13)
C10 0.0235(11) 0.0220(13) 0.0244(10) 0.0036(8) 0.0056(8) 0.0064(9)
C11 0.0311(14) 0.0508(19) 0.0340(13) 0.0082(12) -0.0104(10) 0.0086(12)
C12 0.0248(13) 0.0457(18) 0.0426(14) 0.0038(12) -0.0098(11) -0.0016(11)
C13 0.0303(13) 0.0295(15) 0.0441(14) 0.0110(11) 0.0038(11) 0.0013(10)
C14 0.090(3) 0.032(2) 0.074(2) 0.0095(16) 0.020(2) 0.0019(17)
C15 0.057(2) 0.066(2) 0.063(2) 0.0259(17) 0.0292(17) 0.0173(17)
C16 0.0293(13) 0.0378(16) 0.0393(13) 0.0176(11) 0.0048(10) 0.0077(10)
C17 0.067(2) 0.0345(19) 0.0551(18) 0.0131(13) 0.0122(15) 0.0040(14)
C18 0.059(2) 0.061(2) 0.0454(16) 0.0278(15) 0.0132(14) 0.0157(16)
C19 0.0292(13) 0.0370(16) 0.0276(12) 0.0031(10) -0.0034(10) 0.0054(10)
C20 0.0198(11) 0.0281(14) 0.0243(10) 0.0032(9) -0.0041(8) 0.0032(9)
C21 0.0388(14) 0.0300(16) 0.0325(12) 0.0063(10) 0.0007(10) 0.0051(10)
C22 0.0427(15) 0.0253(15) 0.0476(15) 0.0034(11) -0.0047(12) 0.0085(11)
C23 0.0264(13) 0.0382(17) 0.0405(14) -0.0078(11) 0.0000(10) 0.0094(10)
C24 0.0235(12) 0.0451(17) 0.0290(12) 0.0030(10) 0.0033(9) 0.0025(10)
C26 0.167(8) 0.078(5) 0.215(9) -0.040(5) -0.156(7) 0.045(5)
C27 0.133(7) 0.136(7) 0.163(7) -0.043(6) -0.114(6) 0.065(6)
C25 0.167(8) 0.087(5) 0.222(9) -0.047(6) -0.144(7) 0.060(5)
C28 0.077(6) 0.103(8) 0.079(6) 0.046(5) -0.001(5) -0.012(5)

loop_
_atom_type_symbol
_atom_type_description
_atom_type_scat_dispersion_real
_atom_type_scat_dispersion_imag
_atom_type_scat_source
C C 0.0033 0.0016 'International Tables Vol C Tables 4.2.6.8 and 6.1.1.4'
H H 0.0000 0.0000 'International Tables Vol C Tables 4.2.6.8 and 6.1.1.4'
N N 0.0061 0.0033 'International Tables Vol C Tables 4.2.6.8 and 6.1.1.4'
Ni Ni 0.3393 1.1124 'International Tables Vol C Tables 4.2.6.8 and 6.1.1.4'

loop_
_geom_angle_atom_site_label_1
_geom_angle_atom_site_label_2
_geom_angle_atom_site_label_3
_geom_angle
_geom_angle_site_symmetry_1
_geom_angle_site_symmetry_3
_geom_angle_publ_flag
C10 Ni C1 175.01(9) . . ?
C10 Ni C20 87.02(9) . . ?
C1 Ni C20 88.87(9) . . ?
C10 Ni C19 90.98(10) . . ?
C1 Ni C19 93.30(10) . . ?
C20 Ni C19 175.74(11) . . ?
C1 N1 C2 110.7(2) . . ?
C1 N1 C4 123.6(2) . . ?
C2 N1 C4 125.6(2) . . ?
C1 N2 C3 110.9(2) . . ?
C1 N2 C7 124.58(19) . . ?
C3 N2 C7 124.5(2) . . ?
C10 N3 C11 110.5(2) . . ?
C10 N3 C16 123.5(2) . . ?
C11 N3 C16 125.8(2) . . ?
C10 N4 C12 110.8(2) . . ?
C10 N4 C13 124.8(2) . . ?
C12 N4 C13 124.3(2) . . ?
C24 N6 C20 119.8(2) . . ?
C24 N6 H6 120.1 . . ?
C20 N6 H6 120.1 . . ?
N1 C1 N2 104.44(19) . . ?
N1 C1 Ni 127.66(17) . . ?
N2 C1 Ni 127.88(18) . . ?
C3 C2 N1 107.3(2) . . ?
C3 C2 H2 126.4 . . ?
N1 C2 H2 126.4 . . ?
C2 C3 N2 106.7(2) . . ?
C2 C3 H3 126.7 . . ?
N2 C3 H3 126.7 . . ?
N1 C4 C6 111.1(2) . . ?
N1 C4 C5 109.5(2) . . ?
C6 C4 C5 112.4(3) . . ?
N1 C4 H4 107.9 . . ?
C6 C4 H4 107.9 . . ?
C5 C4 H4 107.9 . . ?
C4 C5 H5A 109.5 . . ?
C4 C5 H5B 109.5 . . ?
H5A C5 H5B 109.5 . . ?
C4 C5 H5C 109.5 . . ?
H5A C5 H5C 109.5 . . ?
H5B C5 H5C 109.5 . . ?
C4 C6 H6A 109.5 . . ?
C4 C6 H6B 109.5 . . ?
H6A C6 H6B 109.5 . . ?
C4 C6 H6C 109.5 . . ?
H6A C6 H6C 109.5 . . ?
H6B C6 H6C 109.5 . . ?
N2 C7 C9 110.0(2) . . ?
N2 C7 C8 110.8(2) . . ?
C9 C7 C8 112.2(2) . . ?
N2 C7 H7 107.9 . . ?
C9 C7 H7 107.9 . . ?
C8 C7 H7 107.9 . . ?
C7 C8 H8A 109.5 . . ?
C7 C8 H8B 109.5 . . ?
H8A C8 H8B 109.5 . . ?
C7 C8 H8C 109.5 . . ?
H8A C8 H8C 109.5 . . ?
H8B C8 H8C 109.5 . . ?
C7 C9 H9A 109.5 . . ?
C7 C9 H9B 109.5 . . ?
H9A C9 H9B 109.5 . . ?
C7 C9 H9C 109.5 . . ?
H9A C9 H9C 109.5 . . ?
H9B C9 H9C 109.5 . . ?
N4 C10 N3 104.5(2) . . ?
N4 C10 Ni 128.52(18) . . ?
N3 C10 Ni 126.97(18) . . ?
C12 C11 N3 106.9(2) . . ?
C12 C11 H11 126.6 . . ?
N3 C11 H11 126.6 . . ?
C11 C12 N4 107.3(2) . . ?
C11 C12 H12 126.4 . . ?
N4 C12 H12 126.4 . . ?
N4 C13 C14 109.6(2) . . ?
N4 C13 C15 110.4(2) . . ?
C14 C13 C15 112.1(3) . . ?
N4 C13 H13 108.2 . . ?
C14 C13 H13 108.2 . . ?
C15 C13 H13 108.2 . . ?
C13 C14 H14A 109.5 . . ?
C13 C14 H14B 109.5 . . ?
H14A C14 H14B 109.5 . . ?
C13 C14 H14C 109.5 . . ?
H14A C14 H14C 109.5 . . ?
H14B C14 H14C 109.5 . . ?
C13 C15 H15A 109.5 . . ?
C13 C15 H15B 109.5 . . ?
H15A C15 H15B 109.5 . . ?
C13 C15 H15C 109.5 . . ?
H15A C15 H15C 109.5 . . ?
H15B C15 H15C 109.5 . . ?
N3 C16 C18 111.1(2) . . ?
N3 C16 C17 109.8(2) . . ?
C18 C16 C17 111.3(2) . . ?
N3 C16 H16 108.2 . . ?
C18 C16 H16 108.2 . . ?
C17 C16 H16 108.2 . . ?
C16 C17 H17A 109.5 . . ?
C16 C17 H17B 109.5 . . ?
H17A C17 H17B 109.5 . . ?
C16 C17 H17C 109.5 . . ?
H17A C17 H17C 109.5 . . ?
H17B C17 H17C 109.5 . . ?
C16 C18 H18A 109.5 . . ?
C16 C18 H18B 109.5 . . ?
H18A C18 H18B 109.5 . . ?
C16 C18 H18C 109.5 . . ?
H18A C18 H18C 109.5 . . ?
H18B C18 H18C 109.5 . . ?
N5 C19 Ni 177.0(2) . . ?
N6 C20 C21 119.0(2) . . ?
N6 C20 Ni 120.38(18) . . ?
C21 C20 Ni 120.61(18) . . ?
C22 C21 C20 120.5(2) . . ?
C22 C21 H21 119.8 . . ?
C20 C21 H21 119.8 . . ?
C21 C22 C23 119.3(3) . . ?
C21 C22 H22 120.3 . . ?
C23 C22 H22 120.3 . . ?
C24 C23 C22 117.6(2) . . ?
C24 C23 H23 121.2 . . ?
C22 C23 H23 121.2 . . ?
N6 C24 C23 123.8(2) . . ?
N6 C24 H24 118.1 . . ?
C23 C24 H24 118.1 . . ?
C25 C26 C27 119.5(7) . . ?
C28 C27 C26 116.2(11) . . ?
C28 C27 C25 122.2(15) . 2_676 ?
C26 C27 C25 121.6(11) . 2_676 ?
C26 C25 C27 118.9(11) . 2_676 ?

loop_
_geom_bond_atom_site_label_1
_geom_bond_atom_site_label_2
_geom_bond_distance
_geom_bond_site_symmetry_2
_geom_bond_publ_flag
Ni C10 1.896(2) . ?
Ni C1 1.911(2) . ?
Ni C20 1.916(2) . ?
Ni C19 1.917(3) . ?
N1 C1 1.359(3) . ?
N1 C2 1.383(3) . ?
N1 C4 1.474(3) . ?
N2 C1 1.360(3) . ?
N2 C3 1.385(3) . ?
N2 C7 1.473(3) . ?
N3 C10 1.361(3) . ?
N3 C11 1.390(3) . ?
N3 C16 1.471(3) . ?
N4 C10 1.355(3) . ?
N4 C12 1.385(3) . ?
N4 C13 1.478(3) . ?
N5 C19 1.156(3) . ?
N6 C24 1.348(3) . ?
N6 C20 1.351(3) . ?
N6 H6 0.8700 . ?
C2 C3 1.341(4) . ?
C2 H2 0.9400 . ?
C3 H3 0.9400 . ?
C4 C6 1.519(4) . ?
C4 C5 1.523(4) . ?
C4 H4 0.9900 . ?
C5 H5A 0.9700 . ?
C5 H5B 0.9700 . ?
C5 H5C 0.9700 . ?
C6 H6A 0.9700 . ?
C6 H6B 0.9700 . ?
C6 H6C 0.9700 . ?
C7 C9 1.524(4) . ?
C7 C8 1.525(4) . ?
C7 H7 0.9900 . ?
C8 H8A 0.9700 . ?
C8 H8B 0.9700 . ?
C8 H8C 0.9700 . ?
C9 H9A 0.9700 . ?
C9 H9B 0.9700 . ?
C9 H9C 0.9700 . ?
C11 C12 1.333(4) . ?
C11 H11 0.9400 . ?
C12 H12 0.9400 . ?
C13 C14 1.516(4) . ?
C13 C15 1.521(4) . ?
C13 H13 0.9900 . ?
C14 H14A 0.9700 . ?
C14 H14B 0.9700 . ?
C14 H14C 0.9700 . ?
C15 H15A 0.9700 . ?
C15 H15B 0.9700 . ?
C15 H15C 0.9700 . ?
C16 C18 1.523(4) . ?
C16 C17 1.526(4) . ?
C16 H16 0.9900 . ?
C17 H17A 0.9700 . ?
C17 H17B 0.9700 . ?
C17 H17C 0.9700 . ?
C18 H18A 0.9700 . ?
C18 H18B 0.9700 . ?
C18 H18C 0.9700 . ?
C20 C21 1.408(4) . ?
C21 C22 1.388(4) . ?
C21 H21 0.9400 . ?
C22 C23 1.390(4) . ?
C22 H22 0.9400 . ?
C23 C24 1.372(4) . ?
C23 H23 0.9400 . ?
C24 H24 0.9400 . ?
C26 C25 1.324(17) . ?
C26 C27 1.422(15) . ?
C27 C28 1.157(12) . ?
C27 C25 1.441(8) 2_676 ?
C25 C27 1.441(8) 2_676 ?
